data_2100552
loop_
_publ_author_name
'C. D. Antoniadis'
'A. J. Blake'
'S. K. Hadjikakou'
'N. Hadjiliadis'
'P. Hubberstey'
'M. Schr\"oder'
'C. Wilson'

_publ_section_title
;
 Structural characterization of selenium and selenium-diiodine
 analogues of the antithyroid drug 6-<i>n</i>-propyl-2-thiouracil and
 its alkyl derivatives
;
_journal_coeditor_code SO5003
_journal_date_accepted 2006-03-29
_journal_date_recd_electronic 2006-03-08
_journal_issue 4
_journal_name_full 'Acta Crystallographica Section B'
_journal_page_first 580
_journal_page_last 591
_journal_paper_category FA
_journal_paper_doi 10.1107/S0108768106011426
_journal_volume 62
_journal_year 2006
_chemical_formula_moiety 'C5 H6 N2 O Se'
_chemical_formula_sum 'C5 H6 N2 O Se'
_chemical_formula_weight 189.08
_chemical_name_systematic
;
 ?
;
_space_group_IT_number 14
_symmetry_cell_setting monoclinic
_symmetry_space_group_name_Hall '-P 2ybc'
_symmetry_space_group_name_H-M 'P 1 21/c 1'
_atom_sites_solution_hydrogens 'methyl H atoms from delta-F; others placed geometrically'
_atom_sites_solution_primary direct
_atom_sites_solution_secondary difmap
_audit_creation_method 'enCIFer editing of SHELXL97 CIF output'
_cell_angle_alpha 90.00
_cell_angle_beta 90.157(2)
_cell_angle_gamma 90.00
_cell_formula_units_Z 4
_cell_length_a 4.3411(7)
_cell_length_b 14.756(2)
_cell_length_c 9.690(2)
_cell_measurement_reflns_used 4328
_cell_measurement_temperature 120(2)
_cell_measurement_theta_max 29.01
_cell_measurement_theta_min 2.63
_cell_volume 620.71(18)
_computing_cell_refinement 'Bruker SAINT (Bruker, 2004)'
_computing_data_collection 'Bruker APEX2 (Bruker, 2004)'
_computing_data_reduction 'Bruker SAINT'
_computing_molecular_graphics 'PLATON (Spek, 2003)'
_computing_publication_material 'enCIFer (Allen et al., 2004); PLATON'
_computing_structure_refinement 'SHELXL97 (Sheldrick, 1997)'
_computing_structure_solution 'SHELXS97 (Sheldrick, 1990)'
_diffrn_ambient_temperature 120(2)
_diffrn_measured_fraction_theta_full 0.924
_diffrn_measured_fraction_theta_max 0.930
_diffrn_measurement_device_type 'Bruker SMART APEXII CCD diffractometer'
_diffrn_measurement_method 'fine-slice \w scans'
_diffrn_radiation_monochromator 'silicone (111)'
_diffrn_radiation_source 'Daresbury Laboratory Station 9.8'
_diffrn_radiation_type synchrotron
_diffrn_radiation_wavelength 0.6775
_diffrn_reflns_av_R_equivalents 0.027
_diffrn_reflns_av_sigmaI/netI 0.027
_diffrn_reflns_limit_h_max 6
_diffrn_reflns_limit_h_min -6
_diffrn_reflns_limit_k_max 21
_diffrn_reflns_limit_k_min -20
_diffrn_reflns_limit_l_max 13
_diffrn_reflns_limit_l_min -13
_diffrn_reflns_number 6350
_diffrn_reflns_theta_full 27.50
_diffrn_reflns_theta_max 29.01
_diffrn_reflns_theta_min 4.01
_diffrn_standards_decay_% 5
_diffrn_standards_number 0
_exptl_absorpt_coefficient_mu 5.956
_exptl_absorpt_correction_T_max 1.000
_exptl_absorpt_correction_T_min 0.816
_exptl_absorpt_correction_type multi-scan
_exptl_absorpt_process_details '(SADABS version 2.10; Bruker, 2003)'
_exptl_crystal_colour colourless
_exptl_crystal_density_diffrn 2.023
_exptl_crystal_density_method 'not measured'
_exptl_crystal_description needle
_exptl_crystal_F_000 368
_exptl_crystal_size_max 0.10
_exptl_crystal_size_mid 0.01
_exptl_crystal_size_min 0.01
_refine_diff_density_max 0.57
_refine_diff_density_min -0.80
_refine_ls_extinction_method none
_refine_ls_goodness_of_fit_ref 0.803
_refine_ls_hydrogen_treatment 'rigid rotating group; riding model'
_refine_ls_matrix_type full
_refine_ls_number_parameters 83
_refine_ls_number_reflns 1770
_refine_ls_number_restraints 0
_refine_ls_restrained_S_all 0.803
_refine_ls_R_factor_all 0.0264
_refine_ls_R_factor_gt 0.0246
_refine_ls_shift/su_max 0.001
_refine_ls_shift/su_mean 0.000
_refine_ls_structure_factor_coef Fsqd
_refine_ls_weighting_details 'calc w=1/[\s^2^(Fo^2^)+(0.079P)^2^] where P=(Fo^2^+2Fc^2^)/3'
_refine_ls_weighting_scheme calc
_refine_ls_wR_factor_gt 0.0727
_refine_ls_wR_factor_ref 0.0742
_reflns_number_gt 1642
_reflns_number_total 1770
_reflns_threshold_expression >2sigma(I)
_cod_data_source_file so5003.cif
_cod_data_source_block 1
_cod_original_sg_symbol_H-M 'P 21/c'
_cod_database_code 2100552

loop_
_symmetry_equiv_pos_as_xyz
'x, y, z'
'-x, y+1/2, -z+1/2'
'-x, -y, -z'
'x, -y-1/2, z-1/2'

loop_
_atom_site_type_symbol
_atom_site_label
_atom_site_fract_x
_atom_site_fract_y
_atom_site_fract_z
_atom_site_U_iso_or_equiv
_atom_site_adp_type
_atom_site_calc_flag
_atom_site_refinement_flags
_atom_site_occupancy
N N1 0.2422(3) 0.73923(8) 0.10993(12) 0.0105(2) Uani d . 1
H H1A 0.3737 0.7485 0.1777 0.013 Uiso calc R 1
C C2 0.1605(3) 0.65292(9) 0.08020(14) 0.0104(2) Uani d . 1
Se Se2 0.32333(3) 0.556089(10) 0.173603(14) 0.01181(9) Uani d . 1
N N3 -0.0470(3) 0.64228(8) -0.02297(12) 0.0116(2) Uani d . 1
H H3A -0.1048 0.5866 -0.0428 0.014 Uiso calc R 1
C C4 -0.1767(3) 0.71205(9) -0.10027(15) 0.0119(3) Uani d . 1
O O4 -0.3644(3) 0.69250(9) -0.19136(13) 0.0180(2) Uani d . 1
C C5 -0.0765(3) 0.80120(9) -0.06473(15) 0.0119(2) Uani d . 1
H H5A -0.1540 0.8521 -0.1139 0.014 Uiso calc R 1
C C6 0.1301(3) 0.81340(9) 0.03956(14) 0.0111(2) Uani d . 1
C C7 0.2429(3) 0.90396(9) 0.08536(16) 0.0153(3) Uani d . 1
H H7D 0.2201 0.9475 0.0097 0.023 Uiso calc R 1
H H7A 0.4606 0.8995 0.1116 0.023 Uiso calc R 1
H H7B 0.1223 0.9243 0.1648 0.023 Uiso calc R 1

loop_
_atom_site_aniso_label
_atom_site_aniso_U_11
_atom_site_aniso_U_22
_atom_site_aniso_U_33
_atom_site_aniso_U_12
_atom_site_aniso_U_13
_atom_site_aniso_U_23
N1 0.0136(5) 0.0082(5) 0.0097(5) -0.0003(4) -0.0031(4) -0.0010(4)
C2 0.0119(5) 0.0100(6) 0.0093(6) 0.0011(4) -0.0006(4) 0.0007(4)
Se2 0.01526(13) 0.00869(12) 0.01146(12) 0.00109(4) -0.00368(7) 0.00126(4)
N3 0.0137(5) 0.0089(5) 0.0123(5) -0.0014(4) -0.0043(4) 0.0003(4)
C4 0.0126(6) 0.0115(6) 0.0116(6) 0.0009(5) -0.0018(5) 0.0011(5)
O4 0.0203(5) 0.0170(6) 0.0165(5) -0.0005(4) -0.0106(4) 0.0005(4)
C5 0.0140(6) 0.0100(6) 0.0116(6) 0.0008(5) -0.0032(5) 0.0014(5)
C6 0.0135(6) 0.0089(6) 0.0108(6) 0.0005(4) -0.0005(5) -0.0001(4)
C7 0.0198(7) 0.0093(6) 0.0169(7) -0.0004(5) -0.0052(5) -0.0013(5)

loop_
_atom_type_symbol
_atom_type_description
_atom_type_scat_dispersion_real
_atom_type_scat_dispersion_imag
_atom_type_scat_source
C C 0.0033 0.0016 'International Tables Vol C Tables 4.2.6.8 and 6.1.1.4'
H H 0.0000 0.0000 'International Tables Vol C Tables 4.2.6.8 and 6.1.1.4'
N N 0.0061 0.0033 'International Tables Vol C Tables 4.2.6.8 and 6.1.1.4'
O O 0.0106 0.0060 'International Tables Vol C Tables 4.2.6.8 and 6.1.1.4'
Se Se -0.0929 2.2259 'International Tables Vol C Tables 4.2.6.8 and 6.1.1.4'

loop_
_geom_angle_atom_site_label_1
_geom_angle_atom_site_label_2
_geom_angle_atom_site_label_3
_geom_angle
C2 N1 C6 123.40(12)
C2 N1 H1A 118.3
C6 N1 H1A 118.3
N1 C2 N3 116.12(12)
N1 C2 Se2 121.90(10)
N3 C2 Se2 121.98(10)
C2 N3 C4 125.41(12)
C2 N3 H3A 117.3
C4 N3 H3A 117.3
O4 C4 N3 118.52(13)
O4 C4 C5 126.04(14)
N3 C4 C5 115.44(13)
C6 C5 C4 120.05(13)
C6 C5 H5A 120.0
C4 C5 H5A 120.0
C5 C6 N1 119.57(12)
C5 C6 C7 123.70(13)
N1 C6 C7 116.72(12)
C6 C7 H7D 109.5
C6 C7 H7A 109.5
H7D C7 H7A 109.5
C6 C7 H7B 109.5
H7D C7 H7B 109.5
H7A C7 H7B 109.5

loop_
_geom_bond_atom_site_label_1
_geom_bond_atom_site_label_2
_geom_bond_distance
N1 C2 1.3528(17)
N1 C6 1.3776(17)
N1 H1A 0.8800
C2 N3 1.3531(18)
C2 Se2 1.8322(14)
N3 C4 1.3913(18)
N3 H3A 0.8800
C4 O4 1.2338(18)
C4 C5 1.427(2)
C5 C6 1.361(2)
C5 H5A 0.9500
C6 C7 1.4904(19)
C7 H7D 0.9800
C7 H7A 0.9800
C7 H7B 0.9800

loop_
_cod_related_entry_id
_cod_related_entry_database
_cod_related_entry_code
1 ChemSpider 20137825
